data_7709568
loop_
_publ_author_name
'Yin, Zhu-Bao'
'Wei, Junnian'
'Xi, Zhenfeng'

_publ_section_title
;
 Trisyl-based multidentate ligands: synthesis and their transition-metal
 complexes
;
_journal_name_full 'Dalton Transactions'
_journal_paper_doi 10.1039/D2DT00049K
_journal_year 2022
_chemical_formula_moiety 'C68 H136 Cl2 Mn4 N8 Si12, 2(C6 H14)'
_chemical_formula_sum 'C80 H164 Cl2 Mn4 N8 Si12'
_chemical_formula_weight 1865.92
_chemical_properties_physical Air-sensitive,Moisture-sensitive
_space_group_crystal_system triclinic
_space_group_IT_number 2
_space_group_name_Hall '-P 1'
_space_group_name_H-M_alt 'P -1'
_atom_sites_solution_hydrogens geom
_atom_sites_solution_primary iterative
_audit_block_doi 10.5517/ccdc.csd.cc2b5c63
_audit_creation_date 2022-02-04
_audit_creation_method
;
Olex2 1.2
(compiled 2018.05.29 svn.r3508 for OlexSys, GUI svn.r5506)
;
_audit_update_record
;
2022-02-04 deposited with the CCDC.	2022-02-15 downloaded from the CCDC.
;
_cell_angle_alpha 107.997(5)
_cell_angle_beta 105.323(5)
_cell_angle_gamma 101.251(5)
_cell_formula_units_Z 1
_cell_length_a 10.4374(6)
_cell_length_b 15.6526(8)
_cell_length_c 18.7151(10)
_cell_measurement_reflns_used 11385
_cell_measurement_temperature 180.00(10)
_cell_measurement_theta_max 30.0220
_cell_measurement_theta_min 2.8180
_cell_volume 2673.9(3)
_computing_cell_refinement 'CrysAlisPro 1.171.39.33c (Rigaku OD, 2017)'
_computing_data_collection 'CrysAlisPro 1.171.39.33c (Rigaku OD, 2017)'
_computing_data_reduction 'CrysAlisPro 1.171.39.33c (Rigaku OD, 2017)'
_computing_molecular_graphics 'Olex2 (Dolomanov et al., 2009)'
_computing_publication_material 'Olex2 (Dolomanov et al., 2009)'
_computing_structure_refinement 'ShelXL (Sheldrick, 2015)'
_computing_structure_solution 'olex2.solve (Bourhis et al., 2015)'
_diffrn_ambient_environment N~2~
_diffrn_ambient_temperature 180.00(10)
_diffrn_detector 'CCD plate'
_diffrn_measured_fraction_theta_full 0.999
_diffrn_measured_fraction_theta_max 0.998
_diffrn_measurement_details
;
List of Runs (angles in degrees, time in seconds):

  # Type    Start    End  Width  t~exp~   \w     \q     \k     \f   Frames
#--------------------------------------------------------------------------
  1  \w    -89.00  -5.00   0.50    7.00    --   -1.70 -37.00 -30.00  168
  2  \w     45.00  87.00   0.50    7.00    --   -1.70  37.00-150.00   84
  3  \w     10.00  48.00   0.50    7.00    --   -1.70  77.00 -90.00   76
  4  \w     -9.00  17.00   0.50    7.00    --   -1.70  37.00-150.00   52
  5  \w     -9.00  17.00   0.50    7.00    --    1.90 -57.00  90.00   52
  6  \w     45.00  91.00   0.50    7.00    --    1.90  19.00 -30.00   92
  7  \w    -88.00 -39.00   0.50    7.00    --    1.90 -57.00  90.00   98
  8  \w    -52.00  16.00   0.50    7.00    --    1.90 -57.00-120.00  136
  9  \w    -12.00  22.00   0.50    7.00    --    1.90  57.00-120.00   68
 10  \w    -87.00   0.50   0.50    7.00    --    1.90 -57.00 120.00  175
;
_diffrn_measurement_device 'four-circle diffractometer'
_diffrn_measurement_device_type 'XtaLAB AFC12 (RINC): Kappa single'
_diffrn_measurement_method '\w scans'
_diffrn_orient_matrix_type 'CrysAlisPro convention (1999,Acta A55,543-557)'
_diffrn_orient_matrix_UB_11 -0.0342524000
_diffrn_orient_matrix_UB_12 -0.0403363000
_diffrn_orient_matrix_UB_13 -0.0360680000
_diffrn_orient_matrix_UB_21 0.0005330000
_diffrn_orient_matrix_UB_22 -0.0292536000
_diffrn_orient_matrix_UB_23 0.0223659000
_diffrn_orient_matrix_UB_31 -0.0654883000
_diffrn_orient_matrix_UB_32 0.0038419000
_diffrn_orient_matrix_UB_33 0.0023572000
_diffrn_radiation_monochromator mirror
_diffrn_radiation_probe x-ray
_diffrn_radiation_type MoK\a
_diffrn_radiation_wavelength 0.71073
_diffrn_reflns_av_R_equivalents 0.0597
_diffrn_reflns_av_unetI/netI 0.0475
_diffrn_reflns_Laue_measured_fraction_full 0.999
_diffrn_reflns_Laue_measured_fraction_max 0.998
_diffrn_reflns_limit_h_max 13
_diffrn_reflns_limit_h_min -11
_diffrn_reflns_limit_k_max 20
_diffrn_reflns_limit_k_min -20
_diffrn_reflns_limit_l_max 24
_diffrn_reflns_limit_l_min -23
_diffrn_reflns_number 51851
_diffrn_reflns_point_group_measured_fraction_full 0.999
_diffrn_reflns_point_group_measured_fraction_max 0.998
_diffrn_reflns_theta_full 25.242
_diffrn_reflns_theta_max 27.484
_diffrn_reflns_theta_min 2.312
_diffrn_source 'Rotating-anode X-ray tube'
_diffrn_source_type 'Rigaku (Mo) X-ray Source'
_exptl_absorpt_coefficient_mu 0.686
_exptl_absorpt_correction_T_max 1.00000
_exptl_absorpt_correction_T_min 0.63121
_exptl_absorpt_correction_type multi-scan
_exptl_absorpt_process_details
;
CrysAlisPro 1.171.39.33c (Rigaku Oxford Diffraction, 2017)
Empirical absorption correction using spherical harmonics,
 implemented in SCALE3 ABSPACK scaling algorithm.
;
_exptl_crystal_colour 'clear light yellow'
_exptl_crystal_colour_lustre clear
_exptl_crystal_colour_modifier light
_exptl_crystal_colour_primary yellow
_exptl_crystal_density_diffrn 1.159
_exptl_crystal_description block
_exptl_crystal_F_000 1002
_exptl_crystal_size_max 0.1
_exptl_crystal_size_mid 0.1
_exptl_crystal_size_min 0.1
_refine_diff_density_max 1.596
_refine_diff_density_min -0.647
_refine_diff_density_rms 0.104
_refine_ls_extinction_method none
_refine_ls_goodness_of_fit_ref 1.053
_refine_ls_hydrogen_treatment constr
_refine_ls_matrix_type full
_refine_ls_number_parameters 545
_refine_ls_number_reflns 12256
_refine_ls_number_restraints 102
_refine_ls_restrained_S_all 1.059
_refine_ls_R_factor_all 0.0957
_refine_ls_R_factor_gt 0.0719
_refine_ls_shift/su_max 0.001
_refine_ls_shift/su_mean 0.000
_refine_ls_structure_factor_coef Fsqd
_refine_ls_weighting_details
;
 w=1/[\s^2^(Fo^2^)+(0.1063P)^2^+4.5886P]
 where P=(Fo^2^+2Fc^2^)/3
;
_refine_ls_weighting_scheme calc
_refine_ls_wR_factor_gt 0.1917
_refine_ls_wR_factor_ref 0.2100
_reflns_Friedel_coverage 0.000
_reflns_number_gt 9144
_reflns_number_total 12256
_reflns_threshold_expression 'I > 2\s(I)'
_cod_data_source_file d2dt00049k2.cif
_cod_data_source_block exp_6681
_cod_database_code 7709568
_shelxl_version_number 2013-2
_chemical_oxdiff_formula 'C H N Mn Cl Si'
_shelx_space_group_comment
;
The symmetry employed for this shelxl refinement is uniquely defined
by the following loop, which should always be used as a source of
symmetry information in preference to the above space-group names.
They are only intended as comments.
;
_shelx_estimated_absorpt_t_max 0.935
_shelx_estimated_absorpt_t_min 0.935
_reflns_odcompleteness_completeness 99.78
_reflns_odcompleteness_iscentric 1
_reflns_odcompleteness_theta 27.42
_olex2_refinement_description
;
1. Fixed Uiso
 At 1.2 times of:
  All C(H) groups, All C(H,H) groups
 At 1.5 times of:
  All C(H,H,H) groups, All C(H,H,H,H,H,H) groups
2. Restrained distances
 C39-C40 = C39-C38 = C38A-C39A = C38A-C37A = C38-C37 = C36A-C37A = C37-C36 =
 C35-C36
 1.54 with sigma of 0.01
 C36A-C35 = C40-C39A
 1.54 with sigma of 0.001
 C35-C37A
 2.5 with sigma of 0.02
 C36A-C38A
 2.5 with sigma of 0.02
 C37A-C39A
 2.5 with sigma of 0.02
 C38A-C40
 2.5 with sigma of 0.02
 C36-C38
 2.5 with sigma of 0.02
 C38-C40
 2.5 with sigma of 0.02
 C37-C39
 2.5 with sigma of 0.02
 C37-C35
 2.5 with sigma of 0.02
3. Rigid bond restraints
 with sigma for 1-2 distances of 0.01 and sigma for 1-3 distances of 0.02
 C35, C40, C36A, C37A, C38A, C39A, C36, C37, C38, C39
 with sigma for 1-2 distances of 0.01 and sigma for 1-3 distances of 0.02
4. Uiso/Uaniso restraints and constraints
Cl1 \\sim Cl1A: within 3A with sigma of 0.01 and sigma for terminal atoms of
0.02
Uanis(C40) \\sim Ueq, Uanis(C39A) \\sim Ueq, Uanis(C39) \\sim Ueq, Uanis(C38A)
\\sim Ueq, Uanis(C38) \\sim Ueq, Uanis(C37) \\sim Ueq, Uanis(C37A) \\sim Ueq,
Uanis(C36A) \\sim Ueq, Uanis(C36) \\sim Ueq, Uanis(C35) \\sim Ueq: with sigma
of 0.01 and sigma for terminal atoms of 0.02
Uanis(C37A) \\sim Ueq, Uanis(C39A) \\sim Ueq, Uanis(C36A) \\sim Ueq,
Uanis(C38A) \\sim Ueq, Uanis(C36) \\sim Ueq, Uanis(C38) \\sim Ueq, Uanis(C39)
\\sim Ueq, Uanis(C37) \\sim Ueq: with sigma of 0.01 and sigma for terminal
atoms of 0.02
Uanis(C40) \\sim Ueq, Uanis(C35) \\sim Ueq: with sigma of 0.001 and sigma for
terminal atoms of 0.002
5. Others
 Sof(H35D)=Sof(H35E)=Sof(H35F)=Sof(H40D)=Sof(H40E)=Sof(H40F)=Sof(C36)=
 Sof(H36C)=Sof(H36D)=Sof(C37)=Sof(H37C)=Sof(H37D)=Sof(C38)=Sof(H38C)=Sof(H38D)=
 Sof(C39)=Sof(H39C)=Sof(H39D)=1-FVAR(1)
 Sof(H35A)=Sof(H35B)=Sof(H35C)=Sof(H40A)=Sof(H40B)=Sof(H40C)=Sof(C36A)=
 Sof(H36A)=Sof(H36B)=Sof(C37A)=Sof(H37B)=Sof(H37A)=Sof(C38A)=Sof(H38A)=
 Sof(H38B)=Sof(C39A)=Sof(H39A)=Sof(H39B)=FVAR(1)
 Sof(Cl1A)=1-FVAR(2)
 Sof(Cl1)=FVAR(2)
6.a Secondary CH2 refined with riding coordinates:
 C10(H10A,H10B), C12(H12B,H12A), C23(H23A,H23B), C25(H25A,H25B), C36A(H36A,
 H36B), C37A(H37B,H37A), C38A(H38A,H38B), C39A(H39A,H39B), C36(H36C,H36D),
 C37(H37C,H37D), C38(H38C,H38D), C39(H39C,H39D)
6.b Aromatic/amide H refined with riding coordinates:
 C14(H14), C16(H16), C17(H17), C19(H19), C20(H20), C21(H21)
6.c Idealised Me refined as rotating group:
 C1(H1A,H1B,H1C), C2(H2A,H2B,H2C), C3(H3A,H3B,H3C), C5(H5A,H5B,H5C), C6(H6A,
 H6B,H6C), C7(H7B,H7A,H7C), C8(H8A,H8B,H8C), C9(H9A,H9B,H9C), C11(H11A,H11B,
 H11C), C24(H24A,H24B,H24C), C26(H26A,H26B,H26C), C27(H27A,H27B,H27C), C29(H29A,
 H29B,H29C), C30(H30A,H30B,H30C), C31(H31A,H31B,H31C), C32(H32A,H32B,H32C),
 C33(H33A,H33B,H33C), C34(H34A,H34B,H34C), C35(H35A,H35B,H35C), C35(H35D,H35E,
 H35F), C40(H40A,H40B,H40C), C40(H40D,H40E,H40F)
;
_olex2_submission_special_instructions 'No special instructions were received'
_oxdiff_exptl_absorpt_empirical_details
;
Empirical correction (ABSPACK) includes:
- Absorption correction using spherical harmonics
- Frame scaling
;
_oxdiff_exptl_absorpt_empirical_full_max 1.469
_oxdiff_exptl_absorpt_empirical_full_min 0.775

loop_
_space_group_symop_operation_xyz
'x, y, z'
'-x, -y, -z'

loop_
_atom_site_label
_atom_site_type_symbol
_atom_site_fract_x
_atom_site_fract_y
_atom_site_fract_z
_atom_site_U_iso_or_equiv
_atom_site_adp_type
_atom_site_occupancy
_atom_site_site_symmetry_order
_atom_site_calc_flag
_atom_site_refinement_flags_posn
_atom_site_refinement_flags_adp
_atom_site_refinement_flags_occupancy
_atom_site_disorder_assembly
_atom_site_disorder_group
Mn1 Mn -0.05037(5) 0.38030(4) 0.23163(3) 0.03044(15) Uani 1 1 d . . . . .
Mn2 Mn 0.98271(6) 0.84517(4) 0.71661(3) 0.03911(17) Uani 1 1 d . . . . .
Si1 Si -0.17850(12) 0.54525(7) 0.28008(6) 0.0371(2) Uani 1 1 d . . . . .
Si2 Si -0.36738(11) 0.36726(8) 0.12759(7) 0.0424(3) Uani 1 1 d . . . . .
Si3 Si -0.09970(11) 0.49725(8) 0.12604(6) 0.0373(2) Uani 1 1 d . . . . .
Si4 Si 0.89095(18) 1.00041(11) 0.81697(10) 0.0685(4) Uani 1 1 d . . . . .
Si5 Si 1.20719(15) 1.05107(9) 0.84325(9) 0.0614(4) Uani 1 1 d . . . . .
Si6 Si 0.99986(16) 1.02382(9) 0.67754(9) 0.0629(4) Uani 1 1 d . . . . .
N1 N 0.1023(3) 0.4055(2) 0.17130(17) 0.0331(6) Uani 1 1 d . . . . .
N2 N 0.1368(3) 0.4452(2) 0.33172(18) 0.0332(6) Uani 1 1 d . . . . .
N3 N 0.9920(4) 0.8334(3) 0.5969(2) 0.0495(9) Uani 1 1 d . . . . .
N4 N 0.7852(3) 0.7460(2) 0.63935(17) 0.0343(7) Uani 1 1 d . . . . .
C1 C -0.3099(6) 0.6111(4) 0.2672(3) 0.0589(12) Uani 1 1 d . . . . .
H1A H -0.3033 0.6372 0.2277 0.088 Uiso 1 1 calc GR . . . .
H1B H -0.2916 0.6611 0.3173 0.088 Uiso 1 1 calc GR . . . .
H1C H -0.4019 0.5688 0.2501 0.088 Uiso 1 1 calc GR . . . .
C2 C -0.0029(5) 0.6380(3) 0.3339(3) 0.0517(11) Uani 1 1 d . . . . .
H2A H 0.0686 0.6080 0.3425 0.078 Uiso 1 1 calc GR . . . .
H2B H -0.0007 0.6791 0.3846 0.078 Uiso 1 1 calc GR . . . .
H2C H 0.0128 0.6738 0.3020 0.078 Uiso 1 1 calc GR . . . .
C3 C -0.2070(5) 0.4941(3) 0.3563(2) 0.0455(9) Uani 1 1 d . . . . .
H3A H -0.3051 0.4709 0.3456 0.068 Uiso 1 1 calc GR . . . .
H3B H -0.1632 0.5421 0.4092 0.068 Uiso 1 1 calc GR . . . .
H3C H -0.1672 0.4432 0.3527 0.068 Uiso 1 1 calc GR . . . .
C4 C -0.1905(4) 0.4525(2) 0.1861(2) 0.0300(7) Uani 1 1 d . . . . .
C5 C -0.4908(5) 0.4156(4) 0.0695(3) 0.0651(14) Uani 1 1 d . . . . .
H5A H -0.4950 0.4731 0.1054 0.098 Uiso 1 1 calc GR . . . .
H5B H -0.5820 0.3704 0.0445 0.098 Uiso 1 1 calc GR . . . .
H5C H -0.4583 0.4276 0.0291 0.098 Uiso 1 1 calc GR . . . .
C6 C -0.4577(5) 0.3285(4) 0.1919(3) 0.0584(12) Uani 1 1 d . . . . .
H6A H -0.4022 0.3002 0.2215 0.088 Uiso 1 1 calc GR . . . .
H6B H -0.5471 0.2834 0.1585 0.088 Uiso 1 1 calc GR . . . .
H6C H -0.4698 0.3821 0.2285 0.088 Uiso 1 1 calc GR . . . .
C7 C -0.3651(5) 0.2540(3) 0.0543(3) 0.0611(13) Uani 1 1 d . . . . .
H7B H -0.4361 0.2022 0.0510 0.092 Uiso 1 1 calc GR . . . .
H7A H -0.2756 0.2447 0.0721 0.092 Uiso 1 1 calc GR . . . .
H7C H -0.3822 0.2574 0.0024 0.092 Uiso 1 1 calc GR . . . .
C8 C -0.0856(6) 0.6216(4) 0.1337(4) 0.0659(15) Uani 1 1 d . . . . .
H8A H -0.1762 0.6256 0.1089 0.099 Uiso 1 1 calc GR . . . .
H8B H -0.0245 0.6396 0.1070 0.099 Uiso 1 1 calc GR . . . .
H8C H -0.0491 0.6633 0.1891 0.099 Uiso 1 1 calc GR . . . .
C9 C -0.1763(5) 0.4280(4) 0.0142(3) 0.0624(14) Uani 1 1 d . . . . .
H9A H -0.1917 0.3621 0.0036 0.094 Uiso 1 1 calc GR . . . .
H9B H -0.1129 0.4480 -0.0105 0.094 Uiso 1 1 calc GR . . . .
H9C H -0.2633 0.4387 -0.0072 0.094 Uiso 1 1 calc GR . . . .
C10 C 0.0887(4) 0.4955(3) 0.1632(2) 0.0348(8) Uani 1 1 d . . . . .
H10A H 0.1333 0.5067 0.1262 0.042 Uiso 1 1 calc R . . . .
H10B H 0.1380 0.5468 0.2149 0.042 Uiso 1 1 calc R . . . .
C11 C 0.0813(5) 0.3329(3) 0.0926(2) 0.0475(10) Uani 1 1 d . . . . .
H11A H 0.0849 0.2747 0.0987 0.071 Uiso 1 1 calc GR . . . .
H11B H 0.1533 0.3534 0.0732 0.071 Uiso 1 1 calc GR . . . .
H11C H -0.0079 0.3238 0.0550 0.071 Uiso 1 1 calc GR . . . .
C12 C 0.2414(4) 0.4202(3) 0.2284(2) 0.0368(8) Uani 1 1 d . . . . .
H12B H 0.3121 0.4585 0.2170 0.044 Uiso 1 1 calc R . . . .
H12A H 0.2581 0.3597 0.2205 0.044 Uiso 1 1 calc R . . . .
C13 C 0.2551(4) 0.4677(2) 0.3150(2) 0.0305(7) Uani 1 1 d . . . . .
C14 C 0.3813(4) 0.5239(2) 0.3721(2) 0.0299(7) Uani 1 1 d . . . . .
H14 H 0.4577 0.5379 0.3564 0.036 Uiso 1 1 calc R . . . .
C15 C 0.3985(4) 0.5618(2) 0.4553(2) 0.0301(7) Uani 1 1 d . . . . .
C16 C 0.2731(4) 0.5359(3) 0.4711(2) 0.0338(8) Uani 1 1 d . . . . .
H16 H 0.2747 0.5570 0.5237 0.041 Uiso 1 1 calc R . . . .
C17 C 0.1511(4) 0.4808(3) 0.4105(2) 0.0356(8) Uani 1 1 d . . . . .
H17 H 0.0721 0.4666 0.4240 0.043 Uiso 1 1 calc R . . . .
C18 C 0.5269(4) 0.6219(2) 0.5166(2) 0.0304(7) Uani 1 1 d . . . . .
C19 C 0.5423(4) 0.6606(2) 0.5994(2) 0.0332(7) Uani 1 1 d . . . . .
H19 H 0.4664 0.6455 0.6152 0.040 Uiso 1 1 calc R . . . .
C20 C 0.6678(4) 0.7197(3) 0.6558(2) 0.0343(8) Uani 1 1 d . . . . .
H20 H 0.6729 0.7435 0.7090 0.041 Uiso 1 1 calc R . . . .
C21 C 0.6496(4) 0.6518(3) 0.5007(2) 0.0351(8) Uani 1 1 d . . . . .
H21 H 0.6475 0.6309 0.4481 0.042 Uiso 1 1 calc R . . . .
C22 C 0.7709(4) 0.7103(3) 0.5604(2) 0.0364(8) Uani 1 1 d . . . . .
C23 C 0.9013(5) 0.7376(3) 0.5417(3) 0.0529(11) Uani 1 1 d . . . . .
H23A H 0.9525 0.6928 0.5455 0.063 Uiso 1 1 calc R . . . .
H23B H 0.8756 0.7349 0.4871 0.063 Uiso 1 1 calc R . . . .
C24 C 1.1285(6) 0.8493(5) 0.5870(4) 0.0783(18) Uani 1 1 d . . . . .
H24A H 1.1869 0.9117 0.6228 0.117 Uiso 1 1 calc GR . . . .
H24B H 1.1167 0.8427 0.5328 0.117 Uiso 1 1 calc GR . . . .
H24C H 1.1712 0.8040 0.5991 0.117 Uiso 1 1 calc GR . . . .
C25 C 0.9279(5) 0.9079(3) 0.5861(3) 0.0590(13) Uani 1 1 d . . . . .
H25A H 0.8282 0.8842 0.5733 0.071 Uiso 1 1 calc R . . . .
H25B H 0.9426 0.9204 0.5407 0.071 Uiso 1 1 calc R . . . .
C26 C 1.1568(8) 1.0969(5) 0.6683(5) 0.105(3) Uani 1 1 d . . . . .
H26A H 1.1718 1.1624 0.6975 0.158 Uiso 1 1 calc GR . . . .
H26B H 1.1410 1.0859 0.6128 0.158 Uiso 1 1 calc GR . . . .
H26C H 1.2374 1.0795 0.6898 0.158 Uiso 1 1 calc GR . . . .
C27 C 0.8665(9) 1.0869(5) 0.6556(5) 0.112(3) Uani 1 1 d . . . . .
H27A H 0.7749 1.0454 0.6413 0.168 Uiso 1 1 calc GR . . . .
H27B H 0.8722 1.1057 0.6121 0.168 Uiso 1 1 calc GR . . . .
H27C H 0.8846 1.1417 0.7024 0.168 Uiso 1 1 calc GR . . . .
C28 C 1.0263(5) 0.9960(3) 0.7686(3) 0.0486(11) Uani 1 1 d . . . . .
C29 C 0.7079(7) 0.9674(5) 0.7466(5) 0.090(2) Uani 1 1 d . . . . .
H29A H 0.6920 1.0211 0.7355 0.135 Uiso 1 1 calc GR . . . .
H29B H 0.6437 0.9468 0.7707 0.135 Uiso 1 1 calc GR . . . .
H29C H 0.6944 0.9173 0.6975 0.135 Uiso 1 1 calc GR . . . .
C30 C 0.9221(9) 1.1179(5) 0.8977(5) 0.115(3) Uani 1 1 d . . . . .
H30A H 1.0119 1.1356 0.9381 0.172 Uiso 1 1 calc GR . . . .
H30B H 0.8512 1.1132 0.9214 0.172 Uiso 1 1 calc GR . . . .
H30C H 0.9189 1.1648 0.8747 0.172 Uiso 1 1 calc GR . . . .
C31 C 0.8758(7) 0.9106(5) 0.8650(4) 0.0828(18) Uani 1 1 d . . . . .
H31A H 0.8599 0.8492 0.8260 0.124 Uiso 1 1 calc GR . . . .
H31B H 0.7993 0.9102 0.8843 0.124 Uiso 1 1 calc GR . . . .
H31C H 0.9605 0.9267 0.9089 0.124 Uiso 1 1 calc GR . . . .
C32 C 1.2641(7) 1.1840(4) 0.8805(5) 0.102(3) Uani 1 1 d . . . . .
H32A H 1.2606 1.2030 0.8360 0.152 Uiso 1 1 calc GR . . . .
H32B H 1.3576 1.2086 0.9183 0.152 Uiso 1 1 calc GR . . . .
H32C H 1.2028 1.2080 0.9060 0.152 Uiso 1 1 calc GR . . . .
C33 C 1.2283(7) 1.0212(5) 0.9344(3) 0.089(2) Uani 1 1 d . . . . .
H33A H 1.1772 1.0514 0.9647 0.134 Uiso 1 1 calc GR . . . .
H33B H 1.3252 1.0426 0.9669 0.134 Uiso 1 1 calc GR . . . .
H33C H 1.1932 0.9542 0.9184 0.134 Uiso 1 1 calc GR . . . .
C34 C 1.3440(6) 1.0127(4) 0.8063(4) 0.0773(17) Uani 1 1 d . . . . .
H34A H 1.3181 0.9452 0.7846 0.116 Uiso 1 1 calc GR . . . .
H34B H 1.4314 1.0375 0.8499 0.116 Uiso 1 1 calc GR . . . .
H34C H 1.3528 1.0358 0.7653 0.116 Uiso 1 1 calc GR . . . .
Cl1 Cl -0.109(3) 0.2180(11) 0.2039(17) 0.085(5) Uani 0.169(16) 1 d . U P A 1
Cl1A Cl -0.1440(3) 0.23067(18) 0.2343(3) 0.0592(11) Uani 0.831(16) 1 d . U P A 2
C35 C 0.4410(13) 0.8708(9) 0.5468(6) 0.169(4) Uani 1 1 d D U . . .
H35A H 0.4513 0.9337 0.5482 0.254 Uiso 0.544(12) 1 calc GR . P B 1
H35B H 0.5303 0.8659 0.5726 0.254 Uiso 0.544(12) 1 calc GR . P B 1
H35C H 0.3788 0.8567 0.5742 0.254 Uiso 0.544(12) 1 calc GR . P B 1
H35D H 0.4852 0.8502 0.5875 0.254 Uiso 0.456(12) 1 calc GR . P B 2
H35E H 0.3455 0.8325 0.5198 0.254 Uiso 0.456(12) 1 calc GR . P B 2
H35F H 0.4448 0.9354 0.5710 0.254 Uiso 0.456(12) 1 calc GR . P B 2
C40 C 0.3727(14) 0.7400(10) 0.1836(6) 0.187(5) Uani 1 1 d D U . . .
H40A H 0.3579 0.7854 0.1601 0.280 Uiso 0.544(12) 1 calc GR . P B 1
H40B H 0.2845 0.7012 0.1782 0.280 Uiso 0.544(12) 1 calc GR . P B 1
H40C H 0.4197 0.7012 0.1567 0.280 Uiso 0.544(12) 1 calc GR . P B 1
H40D H 0.3136 0.7799 0.1858 0.280 Uiso 0.456(12) 1 calc GR . P B 2
H40E H 0.3227 0.6799 0.1407 0.280 Uiso 0.456(12) 1 calc GR . P B 2
H40F H 0.4536 0.7686 0.1744 0.280 Uiso 0.456(12) 1 calc GR . P B 2
C36A C 0.3810(13) 0.8005(9) 0.4591(6) 0.103(4) Uani 0.544(12) 1 d D U P B 1
H36A H 0.2880 0.8024 0.4340 0.124 Uiso 0.544(12) 1 calc R . P B 1
H36B H 0.3739 0.7372 0.4576 0.124 Uiso 0.544(12) 1 calc R . P B 1
C37A C 0.4740(19) 0.8241(15) 0.4120(7) 0.136(6) Uani 0.544(12) 1 d D U P B 1
H37B H 0.4925 0.8897 0.4185 0.163 Uiso 0.544(12) 1 calc R . P B 1
H37A H 0.5620 0.8117 0.4300 0.163 Uiso 0.544(12) 1 calc R . P B 1
C38A C 0.3899(15) 0.7591(11) 0.3240(7) 0.102(4) Uani 0.544(12) 1 d D U P B 1
H38A H 0.3862 0.6943 0.3160 0.122 Uiso 0.544(12) 1 calc R . P B 1
H38B H 0.2954 0.7628 0.3096 0.122 Uiso 0.544(12) 1 calc R . P B 1
C39A C 0.4624(15) 0.7915(13) 0.2730(6) 0.122(5) Uani 0.544(12) 1 d D U P B 1
H39A H 0.5516 0.7792 0.2824 0.146 Uiso 0.544(12) 1 calc R . P B 1
H39B H 0.4794 0.8589 0.2878 0.146 Uiso 0.544(12) 1 calc R . P B 1
C36 C 0.5158(17) 0.8618(15) 0.4869(8) 0.126(6) Uani 0.456(12) 1 d D U P B 2
H36C H 0.5973 0.8426 0.5051 0.151 Uiso 0.456(12) 1 calc R . P B 2
H36D H 0.5472 0.9228 0.4839 0.151 Uiso 0.456(12) 1 calc R . P B 2
C37 C 0.422(2) 0.7904(15) 0.4039(8) 0.122(7) Uani 0.456(12) 1 d D U P B 2
H37C H 0.4291 0.7283 0.3997 0.147 Uiso 0.456(12) 1 calc R . P B 2
H37D H 0.3261 0.7889 0.3970 0.147 Uiso 0.456(12) 1 calc R . P B 2
C38 C 0.459(2) 0.8129(12) 0.3379(8) 0.123(6) Uani 0.456(12) 1 d D U P B 2
H38C H 0.5590 0.8421 0.3563 0.147 Uiso 0.456(12) 1 calc R . P B 2
H38D H 0.4138 0.8579 0.3261 0.147 Uiso 0.456(12) 1 calc R . P B 2
C39 C 0.417(2) 0.7267(13) 0.2619(8) 0.131(6) Uani 0.456(12) 1 d D U P B 2
H39C H 0.4947 0.7011 0.2641 0.157 Uiso 0.456(12) 1 calc R . P B 2
H39D H 0.3407 0.6797 0.2616 0.157 Uiso 0.456(12) 1 calc R . P B 2

loop_
_atom_site_aniso_label
_atom_site_aniso_U_11
_atom_site_aniso_U_22
_atom_site_aniso_U_33
_atom_site_aniso_U_23
_atom_site_aniso_U_13
_atom_site_aniso_U_12
Mn1 0.0276(3) 0.0298(3) 0.0273(3) 0.0125(2) 0.0018(2) 0.0027(2)
Mn2 0.0358(3) 0.0295(3) 0.0350(3) 0.0096(2) -0.0050(2) 0.0017(2)
Si1 0.0446(6) 0.0320(5) 0.0375(5) 0.0159(4) 0.0161(5) 0.0109(4)
Si2 0.0293(5) 0.0418(6) 0.0454(6) 0.0167(5) 0.0004(4) 0.0053(4)
Si3 0.0372(5) 0.0460(6) 0.0327(5) 0.0238(5) 0.0089(4) 0.0111(5)
Si4 0.0682(9) 0.0474(8) 0.0644(9) -0.0011(7) 0.0123(7) 0.0144(7)
Si5 0.0543(8) 0.0382(7) 0.0533(7) 0.0047(6) -0.0159(6) 0.0002(6)
Si6 0.0601(8) 0.0368(6) 0.0639(8) 0.0257(6) -0.0140(7) -0.0067(6)
N1 0.0324(15) 0.0339(16) 0.0250(14) 0.0085(12) 0.0025(12) 0.0079(12)
N2 0.0306(15) 0.0349(16) 0.0288(14) 0.0145(12) 0.0030(12) 0.0048(12)
N3 0.0376(18) 0.048(2) 0.0419(19) 0.0090(16) 0.0045(15) -0.0065(15)
N4 0.0354(16) 0.0283(15) 0.0270(14) 0.0061(12) 0.0012(12) 0.0040(12)
C1 0.067(3) 0.053(3) 0.067(3) 0.025(2) 0.029(3) 0.030(2)
C2 0.060(3) 0.034(2) 0.050(2) 0.0111(19) 0.015(2) 0.0027(19)
C3 0.056(3) 0.048(2) 0.039(2) 0.0196(18) 0.0236(19) 0.015(2)
C4 0.0296(17) 0.0317(17) 0.0269(16) 0.0148(14) 0.0059(13) 0.0047(13)
C5 0.044(3) 0.063(3) 0.069(3) 0.026(3) -0.009(2) 0.013(2)
C6 0.038(2) 0.058(3) 0.077(3) 0.030(3) 0.021(2) 0.004(2)
C7 0.052(3) 0.048(3) 0.056(3) 0.007(2) -0.002(2) 0.004(2)
C8 0.076(3) 0.069(3) 0.091(4) 0.064(3) 0.041(3) 0.035(3)
C9 0.050(3) 0.103(4) 0.036(2) 0.036(3) 0.007(2) 0.021(3)
C10 0.0343(18) 0.040(2) 0.0291(17) 0.0181(15) 0.0066(14) 0.0060(15)
C11 0.047(2) 0.051(2) 0.0266(18) 0.0038(17) 0.0010(17) 0.0107(19)
C12 0.0302(18) 0.041(2) 0.0283(17) 0.0085(15) 0.0014(14) 0.0079(15)
C13 0.0346(18) 0.0275(16) 0.0251(16) 0.0115(13) 0.0042(14) 0.0066(14)
C14 0.0282(16) 0.0297(17) 0.0267(16) 0.0107(13) 0.0049(13) 0.0042(13)
C15 0.0315(17) 0.0270(16) 0.0269(16) 0.0116(13) 0.0040(14) 0.0051(13)
C16 0.0368(19) 0.0377(19) 0.0253(16) 0.0149(14) 0.0069(14) 0.0086(15)
C17 0.0335(18) 0.041(2) 0.0323(18) 0.0183(16) 0.0093(15) 0.0061(15)
C18 0.0346(18) 0.0250(16) 0.0254(16) 0.0095(13) 0.0034(14) 0.0059(13)
C19 0.0355(18) 0.0299(17) 0.0287(17) 0.0110(14) 0.0056(14) 0.0056(14)
C20 0.041(2) 0.0312(18) 0.0238(16) 0.0094(14) 0.0047(14) 0.0067(15)
C21 0.0393(19) 0.0320(18) 0.0260(16) 0.0078(14) 0.0077(15) 0.0039(15)
C22 0.0383(19) 0.0302(18) 0.0321(18) 0.0074(14) 0.0076(15) 0.0057(15)
C23 0.040(2) 0.050(3) 0.045(2) 0.004(2) 0.0077(19) -0.0027(19)
C24 0.048(3) 0.088(4) 0.065(3) 0.009(3) 0.015(3) -0.016(3)
C25 0.058(3) 0.051(3) 0.048(2) 0.027(2) -0.003(2) -0.009(2)
C26 0.099(5) 0.073(4) 0.095(5) 0.045(4) -0.009(4) -0.038(4)
C27 0.121(6) 0.055(4) 0.129(6) 0.049(4) -0.018(5) 0.023(4)
C28 0.047(2) 0.031(2) 0.044(2) 0.0079(17) -0.0079(18) 0.0037(17)
C29 0.064(4) 0.070(4) 0.114(6) 0.019(4) 0.017(4) 0.020(3)
C30 0.126(7) 0.064(4) 0.110(6) -0.019(4) 0.037(5) 0.025(4)
C31 0.088(4) 0.084(4) 0.053(3) 0.012(3) 0.016(3) 0.009(3)
C32 0.084(4) 0.037(3) 0.112(5) 0.000(3) -0.029(4) -0.002(3)
C33 0.080(4) 0.088(5) 0.053(3) 0.013(3) -0.023(3) 0.010(3)
C34 0.049(3) 0.062(3) 0.090(4) 0.025(3) -0.005(3) -0.001(2)
Cl1 0.061(7) 0.073(6) 0.101(8) 0.038(5) -0.003(6) 0.010(5)
Cl1A 0.0384(9) 0.0384(10) 0.093(2) 0.0390(11) -0.0007(9) 0.0042(6)
C35 0.169(4) 0.169(4) 0.169(4) 0.0642(18) 0.0593(18) 0.0510(16)
C40 0.187(5) 0.187(5) 0.186(5) 0.072(2) 0.0648(19) 0.0551(17)
C36A 0.081(7) 0.105(8) 0.133(7) 0.065(6) 0.020(5) 0.041(6)
C37A 0.131(10) 0.130(10) 0.134(8) 0.063(7) 0.036(7) 0.002(7)
C38A 0.096(8) 0.096(8) 0.125(7) 0.054(6) 0.044(6) 0.030(6)
C39A 0.114(9) 0.125(9) 0.142(7) 0.064(7) 0.058(6) 0.032(7)
C36 0.123(10) 0.119(10) 0.123(8) 0.041(7) 0.031(7) 0.033(8)
C37 0.112(10) 0.124(11) 0.130(8) 0.056(7) 0.034(7) 0.033(8)
C38 0.120(10) 0.114(10) 0.133(8) 0.053(7) 0.046(8) 0.021(7)
C39 0.111(10) 0.119(10) 0.151(8) 0.039(7) 0.039(8) 0.041(8)

loop_
_atom_type_symbol
_atom_type_description
_atom_type_scat_dispersion_real
_atom_type_scat_dispersion_imag
_atom_type_scat_source
C C 0.0033 0.0016 'International Tables Vol C Tables 4.2.6.8 and 6.1.1.4'
H H 0.0000 0.0000 'International Tables Vol C Tables 4.2.6.8 and 6.1.1.4'
Cl Cl 0.1484 0.1585 'International Tables Vol C Tables 4.2.6.8 and 6.1.1.4'
Mn Mn 0.3368 0.7283 'International Tables Vol C Tables 4.2.6.8 and 6.1.1.4'
N N 0.0061 0.0033 'International Tables Vol C Tables 4.2.6.8 and 6.1.1.4'
Si Si 0.0817 0.0704 'International Tables Vol C Tables 4.2.6.8 and 6.1.1.4'

loop_
_geom_angle_atom_site_label_1
_geom_angle_atom_site_label_2
_geom_angle_atom_site_label_3
_geom_angle
_geom_angle_site_symmetry_1
_geom_angle_site_symmetry_3
_geom_angle_publ_flag
N1 Mn1 Cl1 105.0(10) . . ?
N1 Mn1 Cl1A 122.88(16) . . ?
N2 Mn1 N1 79.57(11) . . ?
N2 Mn1 C4 125.51(13) . . ?
N2 Mn1 Cl1 107.1(3) . . ?
N2 Mn1 Cl1A 105.10(10) . . ?
C4 Mn1 N1 98.82(12) . . ?
C4 Mn1 Cl1 125.2(5) . . ?
C4 Mn1 Cl1A 119.55(11) . . ?
N3 Mn2 Cl1 123.3(10) . 2_666 ?
N3 Mn2 Cl1A 105.15(18) . 2_666 ?
N4 Mn2 N3 78.54(12) . . ?
N4 Mn2 C28 125.93(15) . . ?
N4 Mn2 Cl1 110.9(4) . 2_666 ?
N4 Mn2 Cl1A 111.51(10) . 2_666 ?
C28 Mn2 N3 97.98(17) . . ?
C28 Mn2 Cl1 115.2(5) . 2_666 ?
C28 Mn2 Cl1A 121.15(13) . 2_666 ?
C1 Si1 C2 105.9(2) . . ?
C1 Si1 C3 105.1(2) . . ?
C2 Si1 C3 104.6(2) . . ?
C4 Si1 C1 114.7(2) . . ?
C4 Si1 C2 114.04(19) . . ?
C4 Si1 C3 111.60(18) . . ?
C4 Si2 C5 113.6(2) . . ?
C4 Si2 C6 113.1(2) . . ?
C4 Si2 C7 112.9(2) . . ?
C6 Si2 C5 104.9(3) . . ?
C6 Si2 C7 104.2(3) . . ?
C7 Si2 C5 107.4(2) . . ?
C4 Si3 C8 117.6(2) . . ?
C4 Si3 C9 115.5(2) . . ?
C4 Si3 C10 107.19(16) . . ?
C8 Si3 C9 102.6(3) . . ?
C8 Si3 C10 105.0(2) . . ?
C9 Si3 C10 108.3(2) . . ?
C28 Si4 C29 115.2(3) . . ?
C28 Si4 C30 114.8(3) . . ?
C28 Si4 C31 111.6(3) . . ?
C29 Si4 C30 106.0(4) . . ?
C29 Si4 C31 101.8(3) . . ?
C30 Si4 C31 106.3(4) . . ?
C28 Si5 C32 112.8(3) . . ?
C28 Si5 C33 112.6(3) . . ?
C33 Si5 C32 106.3(3) . . ?
C34 Si5 C28 114.7(3) . . ?
C34 Si5 C32 106.0(3) . . ?
C34 Si5 C33 103.5(3) . . ?
C26 Si6 C25 106.8(3) . . ?
C26 Si6 C27 102.5(4) . . ?
C27 Si6 C25 103.0(3) . . ?
C28 Si6 C25 108.3(2) . . ?
C28 Si6 C26 117.5(3) . . ?
C28 Si6 C27 117.3(4) . . ?
C10 N1 Mn1 100.5(2) . . ?
C11 N1 Mn1 118.4(3) . . ?
C11 N1 C10 111.0(3) . . ?
C12 N1 Mn1 106.7(2) . . ?
C12 N1 C10 111.0(3) . . ?
C12 N1 C11 109.0(3) . . ?
C13 N2 Mn1 115.8(2) . . ?
C13 N2 C17 115.6(3) . . ?
C17 N2 Mn1 127.7(3) . . ?
C23 N3 Mn2 105.3(3) . . ?
C23 N3 C25 112.4(4) . . ?
C24 N3 Mn2 118.7(3) . . ?
C24 N3 C23 109.8(4) . . ?
C24 N3 C25 111.1(4) . . ?
C25 N3 Mn2 99.2(3) . . ?
C20 N4 Mn2 129.6(2) . . ?
C20 N4 C22 115.2(3) . . ?
C22 N4 Mn2 114.8(3) . . ?
Si1 C1 H1A 109.5 . . ?
Si1 C1 H1B 109.5 . . ?
Si1 C1 H1C 109.5 . . ?
H1A C1 H1B 109.5 . . ?
H1A C1 H1C 109.5 . . ?
H1B C1 H1C 109.5 . . ?
Si1 C2 H2A 109.5 . . ?
Si1 C2 H2B 109.5 . . ?
Si1 C2 H2C 109.5 . . ?
H2A C2 H2B 109.5 . . ?
H2A C2 H2C 109.5 . . ?
H2B C2 H2C 109.5 . . ?
Si1 C3 H3A 109.5 . . ?
Si1 C3 H3B 109.5 . . ?
Si1 C3 H3C 109.5 . . ?
H3A C3 H3B 109.5 . . ?
H3A C3 H3C 109.5 . . ?
H3B C3 H3C 109.5 . . ?
Si1 C4 Mn1 101.74(15) . . ?
Si1 C4 Si2 114.45(19) . . ?
Si2 C4 Mn1 109.44(17) . . ?
Si3 C4 Mn1 100.12(16) . . ?
Si3 C4 Si1 114.07(18) . . ?
Si3 C4 Si2 114.94(18) . . ?
Si2 C5 H5A 109.5 . . ?
Si2 C5 H5B 109.5 . . ?
Si2 C5 H5C 109.5 . . ?
H5A C5 H5B 109.5 . . ?
H5A C5 H5C 109.5 . . ?
H5B C5 H5C 109.5 . . ?
Si2 C6 H6A 109.5 . . ?
Si2 C6 H6B 109.5 . . ?
Si2 C6 H6C 109.5 . . ?
H6A C6 H6B 109.5 . . ?
H6A C6 H6C 109.5 . . ?
H6B C6 H6C 109.5 . . ?
Si2 C7 H7B 109.5 . . ?
Si2 C7 H7A 109.5 . . ?
Si2 C7 H7C 109.5 . . ?
H7B C7 H7A 109.5 . . ?
H7B C7 H7C 109.5 . . ?
H7A C7 H7C 109.5 . . ?
Si3 C8 H8A 109.5 . . ?
Si3 C8 H8B 109.5 . . ?
Si3 C8 H8C 109.5 . . ?
H8A C8 H8B 109.5 . . ?
H8A C8 H8C 109.5 . . ?
H8B C8 H8C 109.5 . . ?
Si3 C9 H9A 109.5 . . ?
Si3 C9 H9B 109.5 . . ?
Si3 C9 H9C 109.5 . . ?
H9A C9 H9B 109.5 . . ?
H9A C9 H9C 109.5 . . ?
H9B C9 H9C 109.5 . . ?
Si3 C10 H10A 108.7 . . ?
Si3 C10 H10B 108.7 . . ?
N1 C10 Si3 114.1(2) . . ?
N1 C10 H10A 108.7 . . ?
N1 C10 H10B 108.7 . . ?
H10A C10 H10B 107.6 . . ?
N1 C11 H11A 109.5 . . ?
N1 C11 H11B 109.5 . . ?
N1 C11 H11C 109.5 . . ?
H11A C11 H11B 109.5 . . ?
H11A C11 H11C 109.5 . . ?
H11B C11 H11C 109.5 . . ?
N1 C12 H12B 109.0 . . ?
N1 C12 H12A 109.0 . . ?
N1 C12 C13 112.8(3) . . ?
H12B C12 H12A 107.8 . . ?
C13 C12 H12B 109.0 . . ?
C13 C12 H12A 109.0 . . ?
N2 C13 C12 115.3(3) . . ?
N2 C13 C14 123.6(3) . . ?
C14 C13 C12 121.0(3) . . ?
C13 C14 H14 119.2 . . ?
C13 C14 C15 121.6(3) . . ?
C15 C14 H14 119.2 . . ?
C16 C15 C14 113.5(3) . . ?
C18 C15 C14 123.7(3) . . ?
C18 C15 C16 122.8(3) . . ?
C15 C16 H16 119.4 . . ?
C17 C16 C15 121.1(3) . . ?
C17 C16 H16 119.4 . . ?
N2 C17 C16 124.5(4) . . ?
N2 C17 H17 117.7 . . ?
C16 C17 H17 117.7 . . ?
C15 C18 C19 123.2(3) . . ?
C21 C18 C15 123.0(3) . . ?
C21 C18 C19 113.8(3) . . ?
C18 C19 H19 119.6 . . ?
C20 C19 C18 120.8(4) . . ?
C20 C19 H19 119.6 . . ?
N4 C20 C19 124.4(3) . . ?
N4 C20 H20 117.8 . . ?
C19 C20 H20 117.8 . . ?
C18 C21 H21 119.1 . . ?
C22 C21 C18 121.9(3) . . ?
C22 C21 H21 119.1 . . ?
N4 C22 C23 115.6(3) . . ?
C21 C22 N4 123.9(4) . . ?
C21 C22 C23 120.5(4) . . ?
N3 C23 C22 111.9(4) . . ?
N3 C23 H23A 109.2 . . ?
N3 C23 H23B 109.2 . . ?
C22 C23 H23A 109.2 . . ?
C22 C23 H23B 109.2 . . ?
H23A C23 H23B 107.9 . . ?
N3 C24 H24A 109.5 . . ?
N3 C24 H24B 109.5 . . ?
N3 C24 H24C 109.5 . . ?
H24A C24 H24B 109.5 . . ?
H24A C24 H24C 109.5 . . ?
H24B C24 H24C 109.5 . . ?
Si6 C25 H25A 108.7 . . ?
Si6 C25 H25B 108.7 . . ?
N3 C25 Si6 114.2(3) . . ?
N3 C25 H25A 108.7 . . ?
N3 C25 H25B 108.7 . . ?
H25A C25 H25B 107.6 . . ?
Si6 C26 H26A 109.5 . . ?
Si6 C26 H26B 109.5 . . ?
Si6 C26 H26C 109.5 . . ?
H26A C26 H26B 109.5 . . ?
H26A C26 H26C 109.5 . . ?
H26B C26 H26C 109.5 . . ?
Si6 C27 H27A 109.5 . . ?
Si6 C27 H27B 109.5 . . ?
Si6 C27 H27C 109.5 . . ?
H27A C27 H27B 109.5 . . ?
H27A C27 H27C 109.5 . . ?
H27B C27 H27C 109.5 . . ?
Si4 C28 Mn2 98.8(2) . . ?
Si5 C28 Mn2 110.0(2) . . ?
Si5 C28 Si4 112.4(2) . . ?
Si6 C28 Mn2 100.4(2) . . ?
Si6 C28 Si4 118.6(2) . . ?
Si6 C28 Si5 114.3(3) . . ?
Si4 C29 H29A 109.5 . . ?
Si4 C29 H29B 109.5 . . ?
Si4 C29 H29C 109.5 . . ?
H29A C29 H29B 109.5 . . ?
H29A C29 H29C 109.5 . . ?
H29B C29 H29C 109.5 . . ?
Si4 C30 H30A 109.5 . . ?
Si4 C30 H30B 109.5 . . ?
Si4 C30 H30C 109.5 . . ?
H30A C30 H30B 109.5 . . ?
H30A C30 H30C 109.5 . . ?
H30B C30 H30C 109.5 . . ?
Si4 C31 H31A 109.5 . . ?
Si4 C31 H31B 109.5 . . ?
Si4 C31 H31C 109.5 . . ?
H31A C31 H31B 109.5 . . ?
H31A C31 H31C 109.5 . . ?
H31B C31 H31C 109.5 . . ?
Si5 C32 H32A 109.5 . . ?
Si5 C32 H32B 109.5 . . ?
Si5 C32 H32C 109.5 . . ?
H32A C32 H32B 109.5 . . ?
H32A C32 H32C 109.5 . . ?
H32B C32 H32C 109.5 . . ?
Si5 C33 H33A 109.5 . . ?
Si5 C33 H33B 109.5 . . ?
Si5 C33 H33C 109.5 . . ?
H33A C33 H33B 109.5 . . ?
H33A C33 H33C 109.5 . . ?
H33B C33 H33C 109.5 . . ?
Si5 C34 H34A 109.5 . . ?
Si5 C34 H34B 109.5 . . ?
Si5 C34 H34C 109.5 . . ?
H34A C34 H34B 109.5 . . ?
H34A C34 H34C 109.5 . . ?
H34B C34 H34C 109.5 . . ?
Mn2 Cl1 Mn1 122.3(6) 2_666 . ?
Mn1 Cl1A Mn2 117.47(11) . 2_666 ?
H35A C35 H35B 109.5 . . ?
H35A C35 H35C 109.5 . . ?
H35B C35 H35C 109.5 . . ?
H35D C35 H35E 109.5 . . ?
H35D C35 H35F 109.5 . . ?
H35E C35 H35F 109.5 . . ?
C36A C35 H35A 109.5 . . ?
C36A C35 H35B 109.5 . . ?
C36A C35 H35C 109.5 . . ?
C36 C35 H35D 109.5 . . ?
C36 C35 H35E 109.5 . . ?
C36 C35 H35F 109.5 . . ?
H40A C40 H40B 109.5 . . ?
H40A C40 H40C 109.5 . . ?
H40B C40 H40C 109.5 . . ?
H40D C40 H40E 109.5 . . ?
H40D C40 H40F 109.5 . . ?
H40E C40 H40F 109.5 . . ?
C39A C40 H40A 109.5 . . ?
C39A C40 H40B 109.5 . . ?
C39A C40 H40C 109.5 . . ?
C39 C40 H40D 109.5 . . ?
C39 C40 H40E 109.5 . . ?
C39 C40 H40F 109.5 . . ?
C35 C36A H36A 109.4 . . ?
C35 C36A H36B 109.4 . . ?
C35 C36A C37A 111.0(8) . . ?
H36A C36A H36B 108.0 . . ?
C37A C36A H36A 109.4 . . ?
C37A C36A H36B 109.4 . . ?
C36A C37A H37B 110.8 . . ?
C36A C37A H37A 110.8 . . ?
H37B C37A H37A 108.8 . . ?
C38A C37A C36A 104.9(9) . . ?
C38A C37A H37B 110.8 . . ?
C38A C37A H37A 110.8 . . ?
C37A C38A H38A 110.2 . . ?
C37A C38A H38B 110.2 . . ?
H38A C38A H38B 108.5 . . ?
C39A C38A C37A 107.4(9) . . ?
C39A C38A H38A 110.2 . . ?
C39A C38A H38B 110.2 . . ?
C40 C39A H39A 109.5 . . ?
C40 C39A H39B 109.5 . . ?
C38A C39A C40 110.5(9) . . ?
C38A C39A H39A 109.5 . . ?
C38A C39A H39B 109.5 . . ?
H39A C39A H39B 108.1 . . ?
C35 C36 H36C 109.3 . . ?
C35 C36 H36D 109.3 . . ?
C35 C36 C37 111.7(10) . . ?
H36C C36 H36D 107.9 . . ?
C37 C36 H36C 109.3 . . ?
C37 C36 H36D 109.3 . . ?
C36 C37 H37C 109.1 . . ?
C36 C37 H37D 109.1 . . ?
H37C C37 H37D 107.8 . . ?
C38 C37 C36 112.6(11) . . ?
C38 C37 H37C 109.1 . . ?
C38 C37 H37D 109.1 . . ?
C37 C38 H38C 109.0 . . ?
C37 C38 H38D 109.0 . . ?
C37 C38 C39 112.9(11) . . ?
H38C C38 H38D 107.8 . . ?
C39 C38 H38C 109.0 . . ?
C39 C38 H38D 109.0 . . ?
C40 C39 C38 117.1(11) . . ?
C40 C39 H39C 108.0 . . ?
C40 C39 H39D 108.0 . . ?
C38 C39 H39C 108.0 . . ?
C38 C39 H39D 108.0 . . ?
H39C C39 H39D 107.3 . . ?

loop_
_geom_bond_atom_site_label_1
_geom_bond_atom_site_label_2
_geom_bond_distance
_geom_bond_site_symmetry_2
_geom_bond_publ_flag
Mn1 N1 2.225(3) . ?
Mn1 N2 2.115(3) . ?
Mn1 C4 2.174(3) . ?
Mn1 Cl1 2.346(15) . ?
Mn1 Cl1A 2.377(2) . ?
Mn2 N3 2.220(4) . ?
Mn2 N4 2.131(3) . ?
Mn2 C28 2.158(4) . ?
Mn2 Cl1 2.307(14) 2_666 ?
Mn2 Cl1A 2.392(2) 2_666 ?
Si1 C1 1.879(5) . ?
Si1 C2 1.888(5) . ?
Si1 C3 1.898(4) . ?
Si1 C4 1.858(4) . ?
Si2 C4 1.858(4) . ?
Si2 C5 1.887(5) . ?
Si2 C6 1.879(5) . ?
Si2 C7 1.886(5) . ?
Si3 C4 1.856(4) . ?
Si3 C8 1.881(5) . ?
Si3 C9 1.889(5) . ?
Si3 C10 1.913(4) . ?
Si4 C28 1.870(6) . ?
Si4 C29 1.875(7) . ?
Si4 C30 1.887(6) . ?
Si4 C31 1.892(7) . ?
Si5 C28 1.867(4) . ?
Si5 C32 1.890(6) . ?
Si5 C33 1.875(7) . ?
Si5 C34 1.865(7) . ?
Si6 C25 1.912(5) . ?
Si6 C26 1.888(7) . ?
Si6 C27 1.888(7) . ?
Si6 C28 1.850(5) . ?
N1 C10 1.492(5) . ?
N1 C11 1.486(5) . ?
N1 C12 1.483(4) . ?
N2 C13 1.360(5) . ?
N2 C17 1.361(5) . ?
N3 C23 1.477(5) . ?
N3 C24 1.468(7) . ?
N3 C25 1.494(7) . ?
N4 C20 1.359(5) . ?
N4 C22 1.363(5) . ?
C1 H1A 0.9600 . ?
C1 H1B 0.9600 . ?
C1 H1C 0.9600 . ?
C2 H2A 0.9600 . ?
C2 H2B 0.9600 . ?
C2 H2C 0.9600 . ?
C3 H3A 0.9600 . ?
C3 H3B 0.9600 . ?
C3 H3C 0.9600 . ?
C5 H5A 0.9600 . ?
C5 H5B 0.9600 . ?
C5 H5C 0.9600 . ?
C6 H6A 0.9600 . ?
C6 H6B 0.9600 . ?
C6 H6C 0.9600 . ?
C7 H7B 0.9600 . ?
C7 H7A 0.9600 . ?
C7 H7C 0.9600 . ?
C8 H8A 0.9600 . ?
C8 H8B 0.9600 . ?
C8 H8C 0.9600 . ?
C9 H9A 0.9600 . ?
C9 H9B 0.9600 . ?
C9 H9C 0.9600 . ?
C10 H10A 0.9700 . ?
C10 H10B 0.9700 . ?
C11 H11A 0.9600 . ?
C11 H11B 0.9600 . ?
C11 H11C 0.9600 . ?
C12 H12B 0.9700 . ?
C12 H12A 0.9700 . ?
C12 C13 1.514(5) . ?
C13 C14 1.369(5) . ?
C14 H14 0.9300 . ?
C14 C15 1.432(5) . ?
C15 C16 1.427(5) . ?
C15 C18 1.423(5) . ?
C16 H16 0.9300 . ?
C16 C17 1.362(5) . ?
C17 H17 0.9300 . ?
C18 C19 1.430(5) . ?
C18 C21 1.415(5) . ?
C19 H19 0.9300 . ?
C19 C20 1.370(5) . ?
C20 H20 0.9300 . ?
C21 H21 0.9300 . ?
C21 C22 1.362(5) . ?
C22 C23 1.509(6) . ?
C23 H23A 0.9700 . ?
C23 H23B 0.9700 . ?
C24 H24A 0.9600 . ?
C24 H24B 0.9600 . ?
C24 H24C 0.9600 . ?
C25 H25A 0.9700 . ?
C25 H25B 0.9700 . ?
C26 H26A 0.9600 . ?
C26 H26B 0.9600 . ?
C26 H26C 0.9600 . ?
C27 H27A 0.9600 . ?
C27 H27B 0.9600 . ?
C27 H27C 0.9600 . ?
C29 H29A 0.9600 . ?
C29 H29B 0.9600 . ?
C29 H29C 0.9600 . ?
C30 H30A 0.9600 . ?
C30 H30B 0.9600 . ?
C30 H30C 0.9600 . ?
C31 H31A 0.9600 . ?
C31 H31B 0.9600 . ?
C31 H31C 0.9600 . ?
C32 H32A 0.9600 . ?
C32 H32B 0.9600 . ?
C32 H32C 0.9600 . ?
C33 H33A 0.9600 . ?
C33 H33B 0.9600 . ?
C33 H33C 0.9600 . ?
C34 H34A 0.9600 . ?
C34 H34B 0.9600 . ?
C34 H34C 0.9600 . ?
Cl1 Mn2 2.307(14) 2_666 ?
Cl1A Mn2 2.392(2) 2_666 ?
C35 H35A 0.9600 . ?
C35 H35B 0.9600 . ?
C35 H35C 0.9600 . ?
C35 H35D 0.9600 . ?
C35 H35E 0.9600 . ?
C35 H35F 0.9600 . ?
C35 C36A 1.5390(10) . ?
C35 C36 1.515(9) . ?
C40 H40A 0.9600 . ?
C40 H40B 0.9600 . ?
C40 H40C 0.9600 . ?
C40 H40D 0.9600 . ?
C40 H40E 0.9600 . ?
C40 H40F 0.9600 . ?
C40 C39A 1.5394(10) . ?
C40 C39 1.508(9) . ?
C36A H36A 0.9700 . ?
C36A H36B 0.9700 . ?
C36A C37A 1.540(9) . ?
C37A H37B 0.9700 . ?
C37A H37A 0.9700 . ?
C37A C38A 1.539(9) . ?
C38A H38A 0.9700 . ?
C38A H38B 0.9700 . ?
C38A C39A 1.507(9) . ?
C39A H39A 0.9700 . ?
C39A H39B 0.9700 . ?
C36 H36C 0.9700 . ?
C36 H36D 0.9700 . ?
C36 C37 1.522(10) . ?
C37 H37C 0.9700 . ?
C37 H37D 0.9700 . ?
C37 C38 1.505(10) . ?
C38 H38C 0.9700 . ?
C38 H38D 0.9700 . ?
C38 C39 1.513(10) . ?
C39 H39C 0.9700 . ?
C39 H39D 0.9700 . ?

loop_
_geom_torsion_atom_site_label_1
_geom_torsion_atom_site_label_2
_geom_torsion_atom_site_label_3
_geom_torsion_atom_site_label_4
_geom_torsion
_geom_torsion_site_symmetry_1
_geom_torsion_site_symmetry_2
_geom_torsion_site_symmetry_3
_geom_torsion_site_symmetry_4
_geom_torsion_publ_flag
Mn1 N1 C10 Si3 -44.8(2) . . . . ?
Mn1 N1 C12 C13 -32.7(4) . . . . ?
Mn1 N2 C13 C12 -16.0(4) . . . . ?
Mn1 N2 C13 C14 168.3(3) . . . . ?
Mn1 N2 C17 C16 -168.1(3) . . . . ?
Mn2 N3 C23 C22 39.9(4) . . . . ?
Mn2 N3 C25 Si6 46.5(3) . . . . ?
Mn2 N4 C20 C19 174.2(3) . . . . ?
Mn2 N4 C22 C21 -174.7(3) . . . . ?
Mn2 N4 C22 C23 6.8(4) . . . . ?
N1 C12 C13 N2 33.9(5) . . . . ?
N1 C12 C13 C14 -150.3(3) . . . . ?
N2 C13 C14 C15 1.7(5) . . . . ?
N4 C22 C23 N3 -33.1(6) . . . . ?
C1 Si1 C4 Mn1 -170.0(2) . . . . ?
C1 Si1 C4 Si2 -52.1(3) . . . . ?
C1 Si1 C4 Si3 83.1(3) . . . . ?
C2 Si1 C4 Mn1 67.6(2) . . . . ?
C2 Si1 C4 Si2 -174.5(2) . . . . ?
C2 Si1 C4 Si3 -39.2(3) . . . . ?
C3 Si1 C4 Mn1 -50.6(2) . . . . ?
C3 Si1 C4 Si2 67.3(2) . . . . ?
C3 Si1 C4 Si3 -157.5(2) . . . . ?
C5 Si2 C4 Mn1 -169.7(2) . . . . ?
C5 Si2 C4 Si1 76.9(3) . . . . ?
C5 Si2 C4 Si3 -58.0(3) . . . . ?
C6 Si2 C4 Mn1 70.9(3) . . . . ?
C6 Si2 C4 Si1 -42.5(3) . . . . ?
C6 Si2 C4 Si3 -177.4(2) . . . . ?
C7 Si2 C4 Mn1 -47.1(3) . . . . ?
C7 Si2 C4 Si1 -160.5(2) . . . . ?
C7 Si2 C4 Si3 64.6(3) . . . . ?
C8 Si3 C4 Mn1 -136.9(2) . . . . ?
C8 Si3 C4 Si1 -29.1(3) . . . . ?
C8 Si3 C4 Si2 106.0(3) . . . . ?
C9 Si3 C4 Mn1 101.7(2) . . . . ?
C9 Si3 C4 Si1 -150.5(2) . . . . ?
C9 Si3 C4 Si2 -15.4(3) . . . . ?
C10 Si3 C4 Mn1 -19.1(2) . . . . ?
C10 Si3 C4 Si1 88.7(2) . . . . ?
C10 Si3 C4 Si2 -136.2(2) . . . . ?
C10 N1 C12 C13 75.9(4) . . . . ?
C11 N1 C10 Si3 81.3(3) . . . . ?
C11 N1 C12 C13 -161.6(3) . . . . ?
C12 N1 C10 Si3 -157.4(3) . . . . ?
C12 C13 C14 C15 -173.8(3) . . . . ?
C13 N2 C17 C16 0.1(5) . . . . ?
C13 C14 C15 C16 -0.7(5) . . . . ?
C13 C14 C15 C18 -178.8(3) . . . . ?
C14 C15 C16 C17 -0.4(5) . . . . ?
C14 C15 C18 C19 178.8(3) . . . . ?
C14 C15 C18 C21 1.5(6) . . . . ?
C15 C16 C17 N2 0.8(6) . . . . ?
C15 C18 C19 C20 -178.6(3) . . . . ?
C15 C18 C21 C22 179.2(4) . . . . ?
C16 C15 C18 C19 0.9(5) . . . . ?
C16 C15 C18 C21 -176.5(3) . . . . ?
C17 N2 C13 C12 174.4(3) . . . . ?
C17 N2 C13 C14 -1.3(5) . . . . ?
C18 C15 C16 C17 177.7(3) . . . . ?
C18 C19 C20 N4 -0.3(6) . . . . ?
C18 C21 C22 N4 -0.9(6) . . . . ?
C18 C21 C22 C23 177.5(4) . . . . ?
C19 C18 C21 C22 1.6(5) . . . . ?
C20 N4 C22 C21 -0.5(6) . . . . ?
C20 N4 C22 C23 -179.0(4) . . . . ?
C21 C18 C19 C20 -1.0(5) . . . . ?
C21 C22 C23 N3 148.4(4) . . . . ?
C22 N4 C20 C19 1.1(5) . . . . ?
C23 N3 C25 Si6 157.3(3) . . . . ?
C24 N3 C23 C22 168.7(5) . . . . ?
C24 N3 C25 Si6 -79.2(5) . . . . ?
C25 Si6 C28 Mn2 6.8(3) . . . . ?
C25 Si6 C28 Si4 -99.3(3) . . . . ?
C25 Si6 C28 Si5 124.4(3) . . . . ?
C25 N3 C23 C22 -67.2(5) . . . . ?
C26 Si6 C28 Mn2 -114.3(4) . . . . ?
C26 Si6 C28 Si4 139.6(4) . . . . ?
C26 Si6 C28 Si5 3.3(4) . . . . ?
C27 Si6 C28 Mn2 122.7(3) . . . . ?
C27 Si6 C28 Si4 16.6(4) . . . . ?
C27 Si6 C28 Si5 -119.6(3) . . . . ?
C29 Si4 C28 Mn2 -74.9(3) . . . . ?
C29 Si4 C28 Si5 169.2(3) . . . . ?
C29 Si4 C28 Si6 32.1(4) . . . . ?
C30 Si4 C28 Mn2 161.5(4) . . . . ?
C30 Si4 C28 Si5 45.6(4) . . . . ?
C30 Si4 C28 Si6 -91.5(4) . . . . ?
C31 Si4 C28 Mn2 40.5(3) . . . . ?
C31 Si4 C28 Si5 -75.4(3) . . . . ?
C31 Si4 C28 Si6 147.5(3) . . . . ?
C32 Si5 C28 Mn2 171.4(4) . . . . ?
C32 Si5 C28 Si4 -79.6(4) . . . . ?
C32 Si5 C28 Si6 59.4(4) . . . . ?
C33 Si5 C28 Mn2 -68.2(4) . . . . ?
C33 Si5 C28 Si4 40.8(4) . . . . ?
C33 Si5 C28 Si6 179.7(3) . . . . ?
C34 Si5 C28 Mn2 49.8(3) . . . . ?
C34 Si5 C28 Si4 158.8(3) . . . . ?
C34 Si5 C28 Si6 -62.2(3) . . . . ?
C35 C36A C37A C38A -171.2(14) . . . . ?
C35 C36 C37 C38 150.9(19) . . . . ?
C36A C35 C36 C37 4.4(15) . . . . ?
C36A C37A C38A C39A 169.3(16) . . . . ?
C37A C38A C39A C40 -171.3(16) . . . . ?
C39A C40 C39 C38 26.0(16) . . . . ?
C36 C35 C36A C37A -11.0(17) . . . . ?
C36 C37 C38 C39 154.2(19) . . . . ?
C37 C38 C39 C40 147(2) . . . . ?
C39 C40 C39A C38A -38.4(16) . . . . ?
